data_4135304
loop_
_publ_author_name
'Peil, Sebastian'
'Bistoni, Giovanni'
'Goddard, Richard'
'F\"urstner, Alois'

_publ_section_title
;
 Hydrogenative Metathesis of Enynes via Piano-Stool Ruthenium Carbene
 Complexes Formed by Alkyne <i>gem</i>-Hydrogenation.
;
_journal_issue 43
_journal_name_full 'Journal of the American Chemical Society'
_journal_page_first 18541
_journal_page_last 18553
_journal_paper_doi 10.1021/jacs.0c07808
_journal_volume 142
_journal_year 2020
_chemical_formula_moiety 'C9 H14 O2'
_chemical_formula_sum 'C9 H14 O2'
_chemical_formula_weight 154.20
_chemical_name_systematic
;
  rac-(S,S,R)-1-methyl-1-ethynyl-1-
 (5-methyl-tetrahydrofuran-2-yl)-methanol
;
_chemical_properties_physical none
_space_group_crystal_system monoclinic
_space_group_IT_number 14
_space_group_name_Hall '-P 2yn'
_space_group_name_H-M_alt 'P 1 21/n 1'
_atom_sites_solution_hydrogens geom
_atom_sites_solution_primary dual
_atom_sites_solution_secondary difmap
_audit_block_code PEV-PA-614-01_12846_100_K
_audit_creation_date 2019-12-18
_audit_creation_method SHELXL-2018/3
_cell_angle_alpha 90
_cell_angle_beta 94.822(2)
_cell_angle_gamma 90
_cell_formula_units_Z 8
_cell_length_a 8.9181(4)
_cell_length_b 21.7716(9)
_cell_length_c 9.1550(4)
_cell_measurement_reflns_used 9168
_cell_measurement_temperature 100(2)
_cell_measurement_theta_max 34.3991
_cell_measurement_theta_min 2.4755
_cell_volume 1771.26(13)
_computing_cell_refinement 'SAINT software (Bruker AXS, 2004)'
_computing_data_collection 'APEX3 (Bruker AXS, 2005-2017)'
_computing_data_reduction 'SAINT software (Bruker AXS, 2004)'
_computing_molecular_graphics 'DIAMOND (Crystal Impact GbR, 1997-2014)'
_computing_structure_refinement 'SHELXL (G. M. Sheldrick, 2015)'
_computing_structure_solution 'SHELXT (G. M. Sheldrick, 2015)'
_diffrn_ambient_temperature 100(2)
_diffrn_detector_area_resol_mean 66.67
_diffrn_measured_fraction_theta_full 1.000
_diffrn_measured_fraction_theta_max 0.988
_diffrn_measurement_device_type 'Bruker-AXS Kappa Mach3 APEX-II'
_diffrn_measurement_method 'CCD \f- and \w-scans'
_diffrn_radiation_monochromator 'Incoatec Helios mirrors'
_diffrn_radiation_source 1\mS
_diffrn_radiation_type Mo-K\a
_diffrn_radiation_wavelength 0.71073
_diffrn_reflns_av_R_equivalents 0.0374
_diffrn_reflns_av_unetI/netI 0.0271
_diffrn_reflns_Laue_measured_fraction_full 1.000
_diffrn_reflns_Laue_measured_fraction_max 0.988
_diffrn_reflns_limit_h_max 14
_diffrn_reflns_limit_h_min -14
_diffrn_reflns_limit_k_max 35
_diffrn_reflns_limit_k_min -34
_diffrn_reflns_limit_l_max 14
_diffrn_reflns_limit_l_min -14
_diffrn_reflns_number 71080
_diffrn_reflns_point_group_measured_fraction_full 1.000
_diffrn_reflns_point_group_measured_fraction_max 0.988
_diffrn_reflns_theta_full 25.242
_diffrn_reflns_theta_max 35.262
_diffrn_reflns_theta_min 1.871
_diffrn_source 'Bruker-Nonius FR591 rotating anode'
_exptl_absorpt_coefficient_mu 0.080
_exptl_absorpt_correction_T_max 0.99680
_exptl_absorpt_correction_T_min 0.99275
_exptl_absorpt_correction_type gaussian
_exptl_absorpt_process_details 'SADABS (Bruker AXS, 2012)'
_exptl_crystal_colour colourless
_exptl_crystal_density_diffrn 1.157
_exptl_crystal_description prism
_exptl_crystal_F_000 672
_exptl_crystal_recrystallization_method 'Re-crystallisation from solvent:  diethylether'
_exptl_crystal_size_max 0.132
_exptl_crystal_size_mid 0.111
_exptl_crystal_size_min 0.051
_refine_diff_density_max 0.353
_refine_diff_density_min -0.262
_refine_diff_density_rms 0.046
_refine_ls_extinction_method none
_refine_ls_goodness_of_fit_ref 1.034
_refine_ls_hydrogen_treatment mixed
_refine_ls_matrix_type full
_refine_ls_number_parameters 260
_refine_ls_number_reflns 7848
_refine_ls_number_restraints 0
_refine_ls_restrained_S_all 1.034
_refine_ls_R_factor_all 0.0657
_refine_ls_R_factor_gt 0.0430
_refine_ls_shift/su_max 0.001
_refine_ls_shift/su_mean 0.000
_refine_ls_structure_factor_coef Fsqd
_refine_ls_weighting_details 'w=1/[\s^2^(Fo^2^)+(0.0574P)^2^+0.2913P] where P=(Fo^2^+2Fc^2^)/3'
_refine_ls_weighting_scheme calc
_refine_ls_wR_factor_gt 0.1111
_refine_ls_wR_factor_ref 0.1237
_reflns_Friedel_coverage 0.000
_reflns_number_gt 5775
_reflns_number_total 7848
_reflns_threshold_expression 'I > 2\s(I)'
_cod_data_source_file ja0c07808_si_004.cif
_cod_data_source_block 33b
_cod_depositor_comments 'Adding full bibliography for 4135300--4135305.cif.'
_cod_original_sg_symbol_H-M 'P 21/n'
_cod_database_code 4135304
_shelx_shelxl_version_number 2018/3
_shelx_space_group_comment
;
The symmetry employed for this shelxl refinement is uniquely defined
by the following loop, which should always be used as a source of
symmetry information in preference to the above space-group names.
They are only intended as comments.
;
_shelx_estimated_absorpt_t_min 0.990
_shelx_estimated_absorpt_t_max 0.996

loop_
_space_group_symop_operation_xyz
'x, y, z'
'-x+1/2, y+1/2, -z+1/2'
'-x, -y, -z'
'x-1/2, -y-1/2, z-1/2'

loop_
_atom_site_label
_atom_site_type_symbol
_atom_site_fract_x
_atom_site_fract_y
_atom_site_fract_z
_atom_site_U_iso_or_equiv
_atom_site_adp_type
_atom_site_occupancy
_atom_site_site_symmetry_order
_atom_site_calc_flag
_atom_site_refinement_flags_posn
_atom_site_refinement_flags_adp
_atom_site_refinement_flags_occupancy
_atom_site_disorder_assembly
_atom_site_disorder_group
C1 C 0.66852(9) 0.46858(4) 0.13366(8) 0.01834(13) Uani 1 1 d . . . . .
C2 C 0.73466(10) 0.53378(4) 0.14694(9) 0.02326(15) Uani 1 1 d . . . . .
H2A H 0.816925 0.539086 0.081851 0.028 Uiso 1 1 calc R U . . .
H2B H 0.656213 0.565113 0.121966 0.028 Uiso 1 1 calc R U . . .
C3 C 0.79404(10) 0.53839(4) 0.30784(9) 0.02373(15) Uani 1 1 d . . . . .
H3A H 0.899240 0.523680 0.322926 0.028 Uiso 1 1 calc R U . . .
H3B H 0.788920 0.581151 0.343852 0.028 Uiso 1 1 calc R U . . .
C4 C 0.68852(9) 0.49687(4) 0.38350(8) 0.02292(15) Uani 1 1 d . . . . .
C5 C 0.75270(13) 0.46890(5) 0.52570(10) 0.0357(2) Uani 1 1 d . . . . .
H5A H 0.846861 0.447611 0.510103 0.054 Uiso 1 1 calc R U . . .
H5B H 0.680503 0.439515 0.560593 0.054 Uiso 1 1 calc R U . . .
H5C H 0.772517 0.501359 0.598944 0.054 Uiso 1 1 calc R U . . .
C6 C 0.76084(9) 0.42122(3) 0.05456(7) 0.01755(13) Uani 1 1 d . . . . .
C7 C 0.91452(9) 0.41447(3) 0.12824(8) 0.01924(14) Uani 1 1 d . . . . .
C8 C 1.04025(10) 0.40894(4) 0.18306(9) 0.02368(15) Uani 1 1 d . . . . .
H8 H 1.140171 0.404538 0.226628 0.028 Uiso 1 1 calc R U . . .
C9 C 0.77032(10) 0.44053(4) -0.10481(8) 0.02308(15) Uani 1 1 d . . . . .
H9A H 0.669185 0.449863 -0.149540 0.035 Uiso 1 1 calc R U . . .
H9B H 0.813879 0.407016 -0.158844 0.035 Uiso 1 1 calc R U . . .
H9C H 0.833981 0.477105 -0.108273 0.035 Uiso 1 1 calc R U . . .
C11 C 0.48611(10) 0.28067(4) 0.33166(10) 0.02767(18) Uani 1 1 d . . . . .
C16 C 0.40005(9) 0.32492(4) 0.42455(9) 0.02116(14) Uani 1 1 d . . . . .
C17 C 0.47219(9) 0.33109(4) 0.57541(9) 0.02516(16) Uani 1 1 d . . . . .
C18 C 0.52420(10) 0.33483(5) 0.69970(10) 0.02905(18) Uani 1 1 d . . . . .
H18 H 0.565545 0.337798 0.798514 0.035 Uiso 1 1 calc R U . . .
C19 C 0.23911(9) 0.30182(4) 0.43055(10) 0.02544(16) Uani 1 1 d . . . . .
H19A H 0.193433 0.295183 0.330666 0.038 Uiso 1 1 calc R U . . .
H19B H 0.180384 0.332391 0.479818 0.038 Uiso 1 1 calc R U . . .
H19C H 0.240154 0.263053 0.485029 0.038 Uiso 1 1 calc R U . . .
H1 H 0.5659(12) 0.4684(5) 0.0797(12) 0.022(3) Uiso 1 1 d . . . . .
H2 H 0.6714(16) 0.3517(7) 0.1364(16) 0.045(4) Uiso 1 1 d . . . . .
H4 H 0.4784(16) 0.3969(7) 0.3355(15) 0.041(3) Uiso 1 1 d . . . . .
H4A H 0.5932(13) 0.5188(5) 0.3985(12) 0.026(3) Uiso 1 1 d . . . . .
H11 H 0.4251(13) 0.2813(5) 0.2308(13) 0.029(3) Uiso 1 1 d . . . . .
O1 O 0.65372(6) 0.44758(3) 0.28030(6) 0.02097(12) Uani 1 1 d . . . . .
O2 O 0.68400(7) 0.36357(3) 0.04955(6) 0.02176(12) Uani 1 1 d . . . . .
O3 O 0.63192(7) 0.30608(3) 0.31268(7) 0.02799(14) Uani 1 1 d . . . . .
O4 O 0.38897(7) 0.38334(3) 0.35358(7) 0.02256(12) Uani 1 1 d . . . . .
C12A C 0.5009(3) 0.21256(11) 0.3794(3) 0.0262(4) Uani 0.6 1 d . . P A 1
H12A H 0.428838 0.201955 0.451972 0.031 Uiso 0.6 1 calc R U P A 1
H12B H 0.486089 0.184442 0.294407 0.031 Uiso 0.6 1 calc R U P A 1
C13A C 0.66150(18) 0.21116(7) 0.44677(19) 0.0304(3) Uani 0.6 1 d . . P A 1
H13A H 0.706165 0.169770 0.439168 0.036 Uiso 0.6 1 calc R U P A 1
H13B H 0.667753 0.223700 0.551045 0.036 Uiso 0.6 1 calc R U P A 1
C14A C 0.7408(8) 0.2590(3) 0.3515(6) 0.0286(9) Uani 0.6 1 d . . P A 1
H14A H 0.776159 0.239153 0.261982 0.034 Uiso 0.6 1 calc R U P A 1
C15A C 0.8678(3) 0.29091(13) 0.4384(3) 0.0438(6) Uani 0.6 1 d . . P A 1
H15A H 0.912739 0.321352 0.376403 0.066 Uiso 0.6 1 calc R U P A 1
H15B H 0.944254 0.260700 0.472877 0.066 Uiso 0.6 1 calc R U P A 1
H15C H 0.829508 0.311557 0.522841 0.066 Uiso 0.6 1 calc R U P A 1
C12B C 0.5353(4) 0.22221(17) 0.4188(4) 0.0301(7) Uani 0.4 1 d . . P A 2
H12C H 0.550161 0.230779 0.525229 0.036 Uiso 0.4 1 calc R U P A 2
H12D H 0.460216 0.188940 0.401562 0.036 Uiso 0.4 1 calc R U P A 2
C13B C 0.6827(3) 0.20556(10) 0.3574(3) 0.0360(6) Uani 0.4 1 d . . P A 2
H13C H 0.665778 0.189372 0.256255 0.043 Uiso 0.4 1 calc R U P A 2
H13D H 0.739282 0.174839 0.419736 0.043 Uiso 0.4 1 calc R U P A 2
C14B C 0.7647(12) 0.2672(5) 0.3602(11) 0.039(2) Uani 0.4 1 d . . P A 2
H14B H 0.833478 0.267039 0.279373 0.047 Uiso 0.4 1 calc R U P A 2
C15B C 0.8500(4) 0.2870(2) 0.4922(4) 0.0445(10) Uani 0.4 1 d . . P A 2
H15D H 0.877677 0.330297 0.482673 0.067 Uiso 0.4 1 calc R U P A 2
H15E H 0.941430 0.262077 0.508076 0.067 Uiso 0.4 1 calc R U P A 2
H15F H 0.789057 0.282140 0.575624 0.067 Uiso 0.4 1 calc R U P A 2

loop_
_atom_site_aniso_label
_atom_site_aniso_U_11
_atom_site_aniso_U_22
_atom_site_aniso_U_33
_atom_site_aniso_U_23
_atom_site_aniso_U_13
_atom_site_aniso_U_12
C1 0.0226(3) 0.0184(3) 0.0136(3) 0.0019(2) -0.0013(2) -0.0002(3)
C2 0.0329(4) 0.0169(3) 0.0200(3) 0.0004(3) 0.0027(3) -0.0003(3)
C3 0.0270(4) 0.0225(4) 0.0217(3) -0.0042(3) 0.0020(3) -0.0047(3)
C4 0.0254(4) 0.0266(4) 0.0170(3) -0.0039(3) 0.0030(3) -0.0022(3)
C5 0.0483(6) 0.0409(5) 0.0166(3) 0.0009(3) -0.0053(3) -0.0117(4)
C6 0.0248(3) 0.0149(3) 0.0124(3) 0.0019(2) -0.0015(2) -0.0015(2)
C7 0.0260(3) 0.0155(3) 0.0163(3) 0.0019(2) 0.0020(2) -0.0005(3)
C8 0.0258(4) 0.0196(4) 0.0253(4) 0.0028(3) 0.0003(3) 0.0010(3)
C9 0.0365(4) 0.0199(4) 0.0126(3) 0.0023(2) 0.0008(3) -0.0005(3)
C11 0.0299(4) 0.0228(4) 0.0317(4) 0.0075(3) 0.0102(3) 0.0054(3)
C16 0.0194(3) 0.0220(4) 0.0221(3) 0.0045(3) 0.0018(3) 0.0017(3)
C17 0.0173(3) 0.0324(4) 0.0261(4) 0.0071(3) 0.0033(3) 0.0004(3)
C18 0.0230(4) 0.0375(5) 0.0266(4) 0.0078(3) 0.0012(3) -0.0040(3)
C19 0.0222(3) 0.0251(4) 0.0289(4) 0.0009(3) 0.0017(3) -0.0034(3)
O1 0.0258(3) 0.0238(3) 0.0133(2) -0.00015(19) 0.00135(19) -0.0056(2)
O2 0.0315(3) 0.0172(3) 0.0159(2) 0.00138(19) -0.0019(2) -0.0064(2)
O3 0.0238(3) 0.0324(3) 0.0287(3) 0.0143(2) 0.0081(2) 0.0108(2)
O4 0.0191(2) 0.0207(3) 0.0275(3) 0.0053(2) -0.0003(2) 0.0006(2)
C12A 0.0290(10) 0.0180(10) 0.0316(11) 0.0031(7) 0.0015(7) 0.0013(7)
C13A 0.0319(7) 0.0216(7) 0.0377(8) 0.0091(6) 0.0034(6) 0.0059(5)
C14A 0.0234(14) 0.041(2) 0.0215(10) 0.0014(10) 0.0026(9) 0.0140(11)
C15A 0.0219(9) 0.0493(12) 0.0590(16) 0.0303(13) -0.0040(10) -0.0027(8)
C12B 0.040(2) 0.0152(12) 0.0367(18) -0.0016(11) 0.0110(14) -0.0030(12)
C13B 0.0538(15) 0.0173(9) 0.0416(13) 0.0101(9) 0.0317(12) 0.0155(9)
C14B 0.036(4) 0.037(3) 0.047(4) 0.021(3) 0.018(3) 0.026(3)
C15B 0.0225(13) 0.077(3) 0.0346(16) 0.0297(16) 0.0063(11) 0.0178(14)

loop_
_atom_type_symbol
_atom_type_description
_atom_type_scat_dispersion_real
_atom_type_scat_dispersion_imag
_atom_type_scat_source
C C 0.0033 0.0016 'International Tables Vol C Tables 4.2.6.8 and 6.1.1.4'
H H 0.0000 0.0000 'International Tables Vol C Tables 4.2.6.8 and 6.1.1.4'
O O 0.0106 0.0060 'International Tables Vol C Tables 4.2.6.8 and 6.1.1.4'

loop_
_exptl_crystal_face_index_h
_exptl_crystal_face_index_k
_exptl_crystal_face_index_l
_exptl_crystal_face_perp_dist
1.00 0.00 1.00 0.0250
-1.00 0.00 -1.00 0.0250
1.00 2.00 0.00 0.0300
-1.00 -2.00 0.00 0.0550
0.00 2.00 1.00 0.0250
0.00 -2.00 -1.00 0.0450
0.00 -2.00 1.00 0.0500
-1.00 1.00 0.00 0.0400
1.00 -1.00 0.00 0.0400

loop_
_geom_angle_atom_site_label_1
_geom_angle_atom_site_label_2
_geom_angle_atom_site_label_3
_geom_angle
_geom_angle_site_symmetry_1
_geom_angle_site_symmetry_3
_geom_angle_publ_flag
O1 C1 C2 106.56(6) . . ?
O1 C1 C6 108.78(6) . . ?
C2 C1 C6 116.04(6) . . ?
O1 C1 H1 107.9(6) . . ?
C2 C1 H1 111.7(6) . . ?
C6 C1 H1 105.5(6) . . ?
C3 C2 C1 103.68(6) . . ?
C3 C2 H2A 111.0 . . ?
C1 C2 H2A 111.0 . . ?
C3 C2 H2B 111.0 . . ?
C1 C2 H2B 111.0 . . ?
H2A C2 H2B 109.0 . . ?
C4 C3 C2 102.94(6) . . ?
C4 C3 H3A 111.2 . . ?
C2 C3 H3A 111.2 . . ?
C4 C3 H3B 111.2 . . ?
C2 C3 H3B 111.2 . . ?
H3A C3 H3B 109.1 . . ?
O1 C4 C5 108.04(7) . . ?
O1 C4 C3 104.57(6) . . ?
C5 C4 C3 115.55(7) . . ?
O1 C4 H4A 107.9(7) . . ?
C5 C4 H4A 110.0(7) . . ?
C3 C4 H4A 110.4(7) . . ?
C4 C5 H5A 109.5 . . ?
C4 C5 H5B 109.5 . . ?
H5A C5 H5B 109.5 . . ?
C4 C5 H5C 109.5 . . ?
H5A C5 H5C 109.5 . . ?
H5B C5 H5C 109.5 . . ?
O2 C6 C7 110.49(6) . . ?
O2 C6 C9 106.02(6) . . ?
C7 C6 C9 109.78(6) . . ?
O2 C6 C1 109.25(6) . . ?
C7 C6 C1 111.29(6) . . ?
C9 C6 C1 109.87(6) . . ?
C8 C7 C6 177.78(8) . . ?
C7 C8 H8 180.0 . . ?
C6 C9 H9A 109.5 . . ?
C6 C9 H9B 109.5 . . ?
H9A C9 H9B 109.5 . . ?
C6 C9 H9C 109.5 . . ?
H9A C9 H9C 109.5 . . ?
H9B C9 H9C 109.5 . . ?
O3 C11 C16 109.00(7) . . ?
O3 C11 C12B 99.15(15) . . ?
C16 C11 C12B 111.39(15) . . ?
O3 C11 C12A 110.25(11) . . ?
C16 C11 C12A 118.69(11) . . ?
O3 C11 H11 107.5(7) . . ?
C16 C11 H11 103.7(7) . . ?
C12B C11 H11 125.3(7) . . ?
C12A C11 H11 106.9(7) . . ?
O4 C16 C17 110.59(7) . . ?
O4 C16 C19 106.29(6) . . ?
C17 C16 C19 109.43(7) . . ?
O4 C16 C11 109.03(6) . . ?
C17 C16 C11 112.10(7) . . ?
C19 C16 C11 109.22(7) . . ?
C18 C17 C16 176.76(9) . . ?
C17 C18 H18 180.0 . . ?
C16 C19 H19A 109.5 . . ?
C16 C19 H19B 109.5 . . ?
H19A C19 H19B 109.5 . . ?
C16 C19 H19C 109.5 . . ?
H19A C19 H19C 109.5 . . ?
H19B C19 H19C 109.5 . . ?
C1 O1 C4 110.08(6) . . ?
C6 O2 H2 109.7(9) . . ?
C14A O3 C11 107.2(3) . . ?
C11 O3 C14B 116.8(5) . . ?
C16 O4 H4 110.9(9) . . ?
C13A C12A C11 100.95(15) . . ?
C13A C12A H12A 111.6 . . ?
C11 C12A H12A 111.6 . . ?
C13A C12A H12B 111.6 . . ?
C11 C12A H12B 111.6 . . ?
H12A C12A H12B 109.4 . . ?
C12A C13A C14A 102.5(3) . . ?
C12A C13A H13A 111.3 . . ?
C14A C13A H13A 111.3 . . ?
C12A C13A H13B 111.3 . . ?
C14A C13A H13B 111.3 . . ?
H13A C13A H13B 109.2 . . ?
O3 C14A C15A 105.3(5) . . ?
O3 C14A C13A 106.6(4) . . ?
C15A C14A C13A 111.7(4) . . ?
O3 C14A H14A 111.0 . . ?
C15A C14A H14A 111.0 . . ?
C13A C14A H14A 111.0 . . ?
C14A C15A H15A 109.5 . . ?
C14A C15A H15B 109.5 . . ?
H15A C15A H15B 109.5 . . ?
C14A C15A H15C 109.5 . . ?
H15A C15A H15C 109.5 . . ?
H15B C15A H15C 109.5 . . ?
C13B C12B C11 102.9(3) . . ?
C13B C12B H12C 111.2 . . ?
C11 C12B H12C 111.2 . . ?
C13B C12B H12D 111.2 . . ?
C11 C12B H12D 111.2 . . ?
H12C C12B H12D 109.1 . . ?
C12B C13B C14B 102.3(4) . . ?
C12B C13B H13C 111.3 . . ?
C14B C13B H13C 111.3 . . ?
C12B C13B H13D 111.3 . . ?
C14B C13B H13D 111.3 . . ?
H13C C13B H13D 109.2 . . ?
C15B C14B O3 115.2(7) . . ?
C15B C14B C13B 119.8(8) . . ?
O3 C14B C13B 97.3(6) . . ?
C15B C14B H14B 107.9 . . ?
O3 C14B H14B 107.9 . . ?
C13B C14B H14B 107.9 . . ?
C14B C15B H15D 109.5 . . ?
C14B C15B H15E 109.5 . . ?
H15D C15B H15E 109.5 . . ?
C14B C15B H15F 109.5 . . ?
H15D C15B H15F 109.5 . . ?
H15E C15B H15F 109.5 . . ?

loop_
_geom_bond_atom_site_label_1
_geom_bond_atom_site_label_2
_geom_bond_distance
_geom_bond_site_symmetry_2
_geom_bond_publ_flag
C1 O1 1.4348(9) . ?
C1 C2 1.5381(11) . ?
C1 C6 1.5382(11) . ?
C1 H1 1.003(11) . ?
C2 C3 1.5262(11) . ?
C2 H2A 0.9900 . ?
C2 H2B 0.9900 . ?
C3 C4 1.5139(12) . ?
C3 H3A 0.9900 . ?
C3 H3B 0.9900 . ?
C4 O1 1.4461(10) . ?
C4 C5 1.5060(12) . ?
C4 H4A 0.995(11) . ?
C5 H5A 0.9800 . ?
C5 H5B 0.9800 . ?
C5 H5C 0.9800 . ?
C6 O2 1.4289(9) . ?
C6 C7 1.4831(11) . ?
C6 C9 1.5275(10) . ?
C7 C8 1.1955(12) . ?
C8 H8 0.9500 . ?
C9 H9A 0.9800 . ?
C9 H9B 0.9800 . ?
C9 H9C 0.9800 . ?
C11 O3 1.4370(11) . ?
C11 C16 1.5329(12) . ?
C11 C12B 1.546(4) . ?
C11 C12A 1.549(3) . ?
C11 H11 1.032(12) . ?
C16 O4 1.4280(10) . ?
C16 C17 1.4799(12) . ?
C16 C19 1.5262(12) . ?
C17 C18 1.1948(12) . ?
C18 H18 0.9500 . ?
C19 H19A 0.9800 . ?
C19 H19B 0.9800 . ?
C19 H19C 0.9800 . ?
O2 H2 0.852(15) . ?
O3 C14A 1.436(7) . ?
O3 C14B 1.490(10) . ?
O4 H4 0.880(14) . ?
C12A C13A 1.511(3) . ?
C12A H12A 0.9900 . ?
C12A H12B 0.9900 . ?
C13A C14A 1.565(8) . ?
C13A H13A 0.9900 . ?
C13A H13B 0.9900 . ?
C14A C15A 1.500(7) . ?
C14A H14A 1.0000 . ?
C15A H15A 0.9800 . ?
C15A H15B 0.9800 . ?
C15A H15C 0.9800 . ?
C12B C13B 1.516(5) . ?
C12B H12C 0.9900 . ?
C12B H12D 0.9900 . ?
C13B C14B 1.527(11) . ?
C13B H13C 0.9900 . ?
C13B H13D 0.9900 . ?
C14B C15B 1.439(10) . ?
C14B H14B 1.0000 . ?
C15B H15D 0.9800 . ?
C15B H15E 0.9800 . ?
C15B H15F 0.9800 . ?
